data_7041475
loop_
_publ_author_name
'Tomaschautzky, Janek'
'Neumann, Beate'
'Stammler, Hans-Georg'
'Mitzel, Norbert W.'

_publ_section_title
;
 Poly-Lewis-acids based on bowl-shaped tribenzotriquinacene.
;
_journal_issue 4
_journal_name_full 'Dalton transactions (Cambridge, England : 2003)'
_journal_page_first 1112
_journal_page_last 1123
_journal_paper_doi 10.1039/c6dt04350j
_journal_volume 46
_journal_year 2017
_chemical_formula_moiety 'C28 H31 Cl3 Si3'
_chemical_formula_sum 'C28 H31 Cl3 Si3'
_chemical_formula_weight 558.15
_chemical_name_systematic
;
 ?
;
_space_group_crystal_system trigonal
_space_group_IT_number 147
_space_group_name_Hall '-P 3'
_space_group_name_H-M_alt 'P -3'
_symmetry_space_group_name_Hall '-P 3'
_symmetry_space_group_name_H-M 'P -3'
_atom_sites_solution_hydrogens geom
_atom_sites_solution_primary direct
_audit_creation_date 2015-02-11
_audit_creation_method
;
  Olex2 1.2-ac2
  (compiled 2012.03.27 svn.r2268, GUI svn.r4156)
;
_audit_update_record
;
2016-11-02 deposited with the CCDC.
2016-12-15 downloaded from the CCDC.
;
_cell_angle_alpha 90
_cell_angle_beta 90
_cell_angle_gamma 120
_cell_formula_units_Z 2
_cell_length_a 10.1259(3)
_cell_length_b 10.1259(3)
_cell_length_c 15.3317(9)
_cell_measurement_reflns_used 42178
_cell_measurement_temperature 100.00(10)
_cell_measurement_theta_max 38.4920
_cell_measurement_theta_min 2.6450
_cell_volume 1361.41(10)
_computing_cell_refinement
;
CrysAlisPro, Agilent Technologies,
Version 1.171.37.35 (release 13-08-2014 CrysAlis171 .NET)
(compiled Aug 13 2014,18:06:01)
;
_computing_data_collection
;
CrysAlisPro, Agilent Technologies,
Version 1.171.37.35 (release 13-08-2014 CrysAlis171 .NET)
(compiled Aug 13 2014,18:06:01)
;
_computing_data_reduction
;
CrysAlisPro, Agilent Technologies,
Version 1.171.37.35 (release 13-08-2014 CrysAlis171 .NET)
(compiled Aug 13 2014,18:06:01)
;
_computing_molecular_graphics
;
O. V. Dolomanov, L. J. Bourhis, R. J. Gildea, J. A. K. Howard and H. Puschmann,
OLEX2: a complete structure solution, refinement and analysis program.
J. Appl. Cryst. (2009). 42, 339-341.
;
_computing_publication_material
;
O. V. Dolomanov, L. J. Bourhis, R. J. Gildea, J. A. K. Howard and H. Puschmann,
OLEX2: a complete structure solution, refinement and analysis program.
J. Appl. Cryst. (2009). 42, 339-341.
;
_computing_structure_refinement
;
SHELXL, G.M. Sheldrick, Acta Cryst.
(2008). A64, 112-122
;
_computing_structure_solution
;
SHELXS, G.M. Sheldrick, Acta Cryst.
(2008). A64, 112-122
;
_diffrn_ambient_environment N~2~
_diffrn_ambient_temperature 100.00(10)
_diffrn_detector 'CCD plate'
_diffrn_detector_area_resol_mean 8.0951
_diffrn_detector_type Eos
_diffrn_measured_fraction_theta_full 0.9995
_diffrn_measured_fraction_theta_max 0.9883
_diffrn_measurement_details
;
#__ type_ start__ end____ width___ exp.time_
  1 omega  -19.00   68.00   1.0000    7.5000
omega____ theta____ kappa____ phi______ frames
    -        0.0000   57.0000 -180.0000 87

#__ type_ start__ end____ width___ exp.time_
  2 omega    6.00   34.00   1.0000   20.0000
omega____ theta____ kappa____ phi______ frames
    -       40.2485   87.0000  156.5345 28

#__ type_ start__ end____ width___ exp.time_
  3 omega  -20.00   81.00   1.0000   20.0000
omega____ theta____ kappa____ phi______ frames
    -       40.2485  -99.0000 -180.0000 101

#__ type_ start__ end____ width___ exp.time_
  4 omega    5.00   33.00   1.0000   20.0000
omega____ theta____ kappa____ phi______ frames
    -       40.2485   89.0000 -129.5473 28

#__ type_ start__ end____ width___ exp.time_
  5 omega    8.00   40.00   1.0000   20.0000
omega____ theta____ kappa____ phi______ frames
    -       40.2485   83.0000   -8.5917 32

#__ type_ start__ end____ width___ exp.time_
  6 omega  -30.00   63.00   1.0000   20.0000
omega____ theta____ kappa____ phi______ frames
    -       40.2485  -38.0000 -180.0000 93

#__ type_ start__ end____ width___ exp.time_
  7 omega    6.00   34.00   1.0000   20.0000
omega____ theta____ kappa____ phi______ frames
    -       40.2485   87.0000   36.6002 28

#__ type_ start__ end____ width___ exp.time_
  8 omega   22.00  109.00   1.0000   20.0000
omega____ theta____ kappa____ phi______ frames
    -       40.2485   57.0000    0.0000 87

#__ type_ start__ end____ width___ exp.time_
  9 omega  -32.00   78.00   1.0000   20.0000
omega____ theta____ kappa____ phi______ frames
    -       40.2485  -19.0000 -120.0000 110

#__ type_ start__ end____ width___ exp.time_
 10 omega  -20.00   81.00   1.0000   20.0000
omega____ theta____ kappa____ phi______ frames
    -       40.2485  -99.0000  -60.0000 101

#__ type_ start__ end____ width___ exp.time_
 11 omega  -28.00   59.00   1.0000   20.0000
omega____ theta____ kappa____ phi______ frames
    -       40.2485  -57.0000   60.0000 87

#__ type_ start__ end____ width___ exp.time_
 12 omega  -20.00   81.00   1.0000   20.0000
omega____ theta____ kappa____ phi______ frames
    -       40.2485  -99.0000   30.0000 101

#__ type_ start__ end____ width___ exp.time_
 13 omega   17.00  108.00   1.0000   20.0000
omega____ theta____ kappa____ phi______ frames
    -       40.2485   67.0000   47.3890 91

#__ type_ start__ end____ width___ exp.time_
 14 omega   22.00  109.00   1.0000   20.0000
omega____ theta____ kappa____ phi______ frames
    -       40.2485   57.0000 -150.0000 87

#__ type_ start__ end____ width___ exp.time_
 15 omega   12.00  109.00   1.0000   20.0000
omega____ theta____ kappa____ phi______ frames
    -       40.2485   77.0000  120.0000 97

#__ type_ start__ end____ width___ exp.time_
 16 omega   15.00  108.00   1.0000   20.0000
omega____ theta____ kappa____ phi______ frames
    -       40.2485   71.0000  -78.7486 93

#__ type_ start__ end____ width___ exp.time_
 17 omega  -20.00   40.00   1.0000    7.5000
omega____ theta____ kappa____ phi______ frames
    -        0.0000  -99.0000   60.0000 60

#__ type_ start__ end____ width___ exp.time_
 18 omega   22.00  109.00   1.0000   20.0000
omega____ theta____ kappa____ phi______ frames
    -       40.2485   57.0000  -90.0000 87

#__ type_ start__ end____ width___ exp.time_
 19 omega  -29.00   67.00   1.0000   20.0000
omega____ theta____ kappa____ phi______ frames
    -       40.2485  -77.0000   60.0000 96

#__ type_ start__ end____ width___ exp.time_
 20 omega  -30.00   63.00   1.0000   20.0000
omega____ theta____ kappa____ phi______ frames
    -       40.2485  -38.0000  120.0000 93

#__ type_ start__ end____ width___ exp.time_
 21 omega   15.00  108.00   1.0000   20.0000
omega____ theta____ kappa____ phi______ frames
    -       40.2485   70.0000 -169.4027 93

#__ type_ start__ end____ width___ exp.time_
 22 omega   22.00  109.00   1.0000   20.0000
omega____ theta____ kappa____ phi______ frames
    -       40.2485   57.0000  150.0000 87

#__ type_ start__ end____ width___ exp.time_
 23 omega    7.00   35.00   1.0000   20.0000
omega____ theta____ kappa____ phi______ frames
    -       40.2485   86.0000   78.4468 28

#__ type_ start__ end____ width___ exp.time_
 24 omega    6.00   34.00   1.0000   20.0000
omega____ theta____ kappa____ phi______ frames
    -       40.2485   87.0000  -93.1556 28
;
_diffrn_measurement_device 'four-circle diffractometer'
_diffrn_measurement_device_type 'SuperNova, Single source at offset, Eos'
_diffrn_measurement_method '\w scans'
_diffrn_orient_matrix_UB_11 0.0077494000
_diffrn_orient_matrix_UB_12 -0.0594034000
_diffrn_orient_matrix_UB_13 0.0194198000
_diffrn_orient_matrix_UB_21 0.0607405000
_diffrn_orient_matrix_UB_22 0.0543539000
_diffrn_orient_matrix_UB_23 0.0261555000
_diffrn_orient_matrix_UB_31 -0.0529056000
_diffrn_orient_matrix_UB_32 -0.0081754000
_diffrn_orient_matrix_UB_33 0.0328556000
_diffrn_radiation_monochromator mirror
_diffrn_radiation_probe x-ray
_diffrn_radiation_type 'Mo K\a'
_diffrn_radiation_wavelength 0.71073
_diffrn_reflns_av_R_equivalents 0.0343
_diffrn_reflns_av_unetI/netI 0.0123
_diffrn_reflns_Laue_measured_fraction_full 0.993
_diffrn_reflns_Laue_measured_fraction_max 0.998
_diffrn_reflns_limit_h_max 17
_diffrn_reflns_limit_h_min -17
_diffrn_reflns_limit_k_max 17
_diffrn_reflns_limit_k_min -17
_diffrn_reflns_limit_l_max 26
_diffrn_reflns_limit_l_min -26
_diffrn_reflns_number 86809
_diffrn_reflns_point_group_measured_fraction_full 0.993
_diffrn_reflns_point_group_measured_fraction_max 0.998
_diffrn_reflns_theta_full 25.242
_diffrn_reflns_theta_max 37.483
_diffrn_reflns_theta_min 2.657
_diffrn_source 'SuperNova (Mo) X-ray Source'
_exptl_absorpt_coefficient_mu 0.486
_exptl_absorpt_correction_T_max 0.975
_exptl_absorpt_correction_T_min 0.953
_exptl_absorpt_correction_type gaussian
_exptl_absorpt_process_details
;
CrysAlisPro, Agilent Technologies,
Version 1.171.37.35 (release 13-08-2014 CrysAlis171 .NET)
(compiled Aug 13 2014,18:06:01)
Numerical absorption correction based on gaussian integration over
            a multifaceted crystal model
Empirical absorption correction using spherical harmonics,
 implemented in SCALE3 ABSPACK scaling algorithm.
;
_exptl_crystal_colour 'clear colourless'
_exptl_crystal_colour_lustre clear
_exptl_crystal_colour_primary colourless
_exptl_crystal_density_diffrn 1.362
_exptl_crystal_description fragment
_exptl_crystal_F_000 584
_exptl_crystal_size_max 0.3349
_exptl_crystal_size_mid 0.2532
_exptl_crystal_size_min 0.1438
_refine_diff_density_max 0.622
_refine_diff_density_min -0.221
_refine_diff_density_rms 0.059
_refine_ls_extinction_method none
_refine_ls_goodness_of_fit_ref 1.234
_refine_ls_hydrogen_treatment constr
_refine_ls_matrix_type full
_refine_ls_number_parameters 138
_refine_ls_number_reflns 4796
_refine_ls_number_restraints 5
_refine_ls_restrained_S_all 1.233
_refine_ls_R_factor_all 0.0326
_refine_ls_R_factor_gt 0.0301
_refine_ls_shift/su_max 0.002
_refine_ls_shift/su_mean 0.000
_refine_ls_structure_factor_coef Fsqd
_refine_ls_weighting_details
;
 w=1/[\s^2^(Fo^2^)+(0.0263P)^2^+0.5502P]
 where P=(Fo^2^+2Fc^2^)/3
;
_refine_ls_weighting_scheme calc
_refine_ls_wR_factor_gt 0.0828
_refine_ls_wR_factor_ref 0.0838
_reflns_Friedel_coverage 0.000
_reflns_number_gt 4491
_reflns_number_total 4796
_reflns_threshold_expression 'I > 2\s(I)'
_cod_data_source_file c6dt04350j2.cif
_cod_data_source_block compound10
_cod_depositor_comments 'Adding full bibliography for 7041472--7041483.cif.'
_cod_original_cell_volume 1361.41(11)
_cod_database_code 7041475
_chemical_oxdiff_formula 'C28 H31 Cl3 Si3'
_reflns_odcompleteness_completeness 99.95
_reflns_odcompleteness_iscentric 1
_reflns_odcompleteness_theta 26.32
_shelx_space_group_comment
;
The symmetry employed for this shelxl refinement is uniquely defined
by the following loop, which should always be used as a source of
symmetry information in preference to the above space-group names.
They are only intended as comments.
;
_shelxl_version_number 2013-2

loop_
_space_group_symop_operation_xyz
'x, y, z'
'-y, x-y, z'
'-x+y, -x, z'
'-x, -y, -z'
'y, -x+y, -z'
'x-y, x, -z'

loop_
_atom_site_label
_atom_site_type_symbol
_atom_site_fract_x
_atom_site_fract_y
_atom_site_fract_z
_atom_site_U_iso_or_equiv
_atom_site_adp_type
_atom_site_occupancy
_atom_site_site_symmetry_order
_atom_site_calc_flag
_atom_site_refinement_flags_posn
_atom_site_refinement_flags_adp
_atom_site_refinement_flags_occupancy
_atom_site_disorder_assembly
_atom_site_disorder_group
Cl1 Cl 0.78047(11) 0.60436(12) 0.43742(7) 0.02007(10) Uani 0.7372(12) 1 d . . P A 1
Cl1B Cl 0.7517(9) 0.8255(8) 0.2842(5) 0.0230(9) Uani 0.1756(12) 1 d . . P A 2
Cl1C Cl 0.4542(17) 0.536(2) 0.3692(11) 0.0154(13) Uani 0.0872(12) 1 d . . P A 3
C11 C 0.774(2) 0.614(2) 0.4301(10) 0.041(5) Uani 0.2628(12) 1 d . . P A 2
H11A H 0.7311 0.5117 0.4525 0.062 Uiso 0.2628(12) 1 calc R U P A 2
H11B H 0.7672 0.6779 0.4737 0.062 Uiso 0.2628(12) 1 calc R U P A 2
H11C H 0.8789 0.6518 0.4151 0.062 Uiso 0.2628(12) 1 calc R U P A 2
C10 C 0.7576(7) 0.8185(7) 0.2981(4) 0.0204(7) Uani 0.8244(12) 1 d . . P A 1
H10A H 0.7042 0.8303 0.2497 0.031 Uiso 0.8244(12) 1 calc R U P A 1
H10B H 0.8617 0.8544 0.2820 0.031 Uiso 0.8244(12) 1 calc R U P A 1
H10C H 0.7547 0.8766 0.3468 0.031 Uiso 0.8244(12) 1 calc R U P A 1
C9 C 0.4641(7) 0.5470(8) 0.3607(5) 0.0187(8) Uani 0.9128(12) 1 d . . P A 1
H9A H 0.4121 0.5622 0.3128 0.028 Uiso 0.9128(12) 1 calc R U P A 1
H9B H 0.4630 0.6045 0.4102 0.028 Uiso 0.9128(12) 1 calc R U P A 1
H9C H 0.4137 0.4406 0.3755 0.028 Uiso 0.9128(12) 1 calc R U P A 1
Si1 Si 0.66426(3) 0.61190(3) 0.32922(2) 0.01191(5) Uani 1 1 d . . . . .
C1 C 0.6667 0.3333 0.27828(8) 0.00917(17) Uani 1 3 d S T P . .
H1 H 0.6667 0.3333 0.3422 0.011 Uiso 1 3 calc R U P . .
C2 C 0.67316(8) 0.48207(8) 0.24096(4) 0.01000(10) Uani 1 1 d . . . . .
C3 C 0.81687(8) 0.55498(8) 0.18543(5) 0.01093(11) Uani 1 1 d . . . . .
C4 C 0.87332(9) 0.68630(9) 0.13416(5) 0.01448(12) Uani 1 1 d . . . . .
H4 H 0.8243 0.7433 0.1337 0.017 Uiso 1 1 calc R U . . .
C5 C 1.00375(10) 0.73142(10) 0.08368(5) 0.01636(13) Uani 1 1 d . . . . .
H5 H 1.0418 0.8191 0.0498 0.020 Uiso 1 1 calc R U . . .
C6 C 1.07736(9) 0.64656(10) 0.08354(5) 0.01663(13) Uani 1 1 d . . . . .
H6 H 1.1642 0.6776 0.0497 0.020 Uiso 1 1 calc R U . . .
C7 C 1.02074(9) 0.51471(9) 0.13422(5) 0.01508(13) Uani 1 1 d . . . . .
H7 H 1.0697 0.4577 0.1344 0.018 Uiso 1 1 calc R U . . .
C8 C 0.89013(8) 0.46905(8) 0.18469(5) 0.01100(11) Uani 1 1 d . . . . .

loop_
_atom_site_aniso_label
_atom_site_aniso_U_11
_atom_site_aniso_U_22
_atom_site_aniso_U_33
_atom_site_aniso_U_23
_atom_site_aniso_U_13
_atom_site_aniso_U_12
Cl1 0.0247(2) 0.0276(2) 0.01412(17) -0.00734(14) -0.00696(17) 0.0177(2)
Cl1B 0.0280(14) 0.0116(7) 0.028(2) 0.0001(10) 0.0082(13) 0.0090(7)
Cl1C 0.0098(15) 0.016(2) 0.019(3) 0.0024(17) 0.0067(16) 0.0056(15)
C11 0.053(6) 0.065(8) 0.029(5) -0.026(5) -0.022(3) 0.048(6)
C10 0.0188(7) 0.0140(10) 0.0264(16) -0.0016(9) 0.0037(9) 0.0067(6)
C9 0.0168(12) 0.0170(11) 0.0216(14) 0.0002(9) 0.0050(8) 0.0080(9)
Si1 0.01228(9) 0.01090(9) 0.01296(9) -0.00138(6) 0.00049(6) 0.00610(7)
C1 0.0095(2) 0.0095(2) 0.0085(4) 0.000 0.000 0.00475(12)
C2 0.0103(2) 0.0095(2) 0.0102(2) 0.00038(19) -0.00021(19) 0.0049(2)
C3 0.0112(3) 0.0108(3) 0.0099(2) 0.00094(19) 0.00046(19) 0.0049(2)
C4 0.0151(3) 0.0132(3) 0.0135(3) 0.0036(2) 0.0008(2) 0.0059(2)
C5 0.0161(3) 0.0152(3) 0.0128(3) 0.0040(2) 0.0010(2) 0.0041(2)
C6 0.0143(3) 0.0176(3) 0.0130(3) 0.0019(2) 0.0038(2) 0.0042(3)
C7 0.0131(3) 0.0162(3) 0.0151(3) 0.0015(2) 0.0040(2) 0.0067(2)
C8 0.0107(2) 0.0118(3) 0.0098(2) 0.0009(2) 0.00122(19) 0.0050(2)

loop_
_atom_type_symbol
_atom_type_description
_atom_type_scat_dispersion_real
_atom_type_scat_dispersion_imag
_atom_type_scat_source
C C 0.0033 0.0016 'International Tables Vol C Tables 4.2.6.8 and 6.1.1.4'
H H 0.0000 0.0000 'International Tables Vol C Tables 4.2.6.8 and 6.1.1.4'
Cl Cl 0.1484 0.1585 'International Tables Vol C Tables 4.2.6.8 and 6.1.1.4'
Si Si 0.0817 0.0704 'International Tables Vol C Tables 4.2.6.8 and 6.1.1.4'

loop_
_exptl_crystal_face_index_h
_exptl_crystal_face_index_k
_exptl_crystal_face_index_l
_exptl_crystal_face_perp_dist
_exptl_oxdiff_crystal_face_indexfrac_h
_exptl_oxdiff_crystal_face_indexfrac_k
_exptl_oxdiff_crystal_face_indexfrac_l
_exptl_oxdiff_crystal_face_x
_exptl_oxdiff_crystal_face_y
_exptl_oxdiff_crystal_face_z
5 -1 0 0.0974 5.0000 -1.0000 0.0002 0.0982 0.2494 -0.2563
5 0 4 0.0847 5.0000 0.0000 4.0002 0.1164 0.4083 -0.1331
-5 0 -4 0.0847 -5.0000 -0.0000 -4.0002 -0.1164 -0.4083 0.1331
0 1 5 0.0955 -0.0000 1.0000 5.0000 0.0377 0.1851 0.1561
0 -1 -5 0.0955 0.0000 -1.0000 -5.0000 -0.0377 -0.1851 -0.1561
1 2 5 0.0719 1.0000 2.0000 5.0000 -0.0140 0.3002 0.0950
-1 -2 -5 0.0719 -1.0000 -2.0000 -5.0000 0.0140 -0.3002 -0.0950
5 1 0 0.0751 5.0000 1.0000 0.0002 -0.0207 0.3581 -0.2727
-4 -2 -5 0.0744 -4.0000 -2.0000 -5.0002 -0.0093 -0.4825 0.0637
0 -3 5 0.1301 -0.0000 -3.0000 5.0001 0.2753 -0.0323 0.1888
4 -5 -1 0.1528 4.0000 -5.0000 -0.9997 0.3086 -0.0550 -0.2036
-4 5 -1 0.0986 -3.9999 5.0000 -1.0003 -0.3474 0.0026 0.1379
-5 4 3 0.1437 -5.0000 4.0000 2.9997 -0.2181 -0.0078 0.3304
5 -4 -3 0.1437 5.0000 -4.0000 -2.9997 0.2181 0.0078 -0.3304
-5 4 -4 0.0724 -4.9999 4.0000 -4.0003 -0.3540 -0.1909 0.1004
1 -5 1 0.1099 1.0000 -5.0000 1.0002 0.3242 -0.1849 0.0208

loop_
_geom_angle_atom_site_label_1
_geom_angle_atom_site_label_2
_geom_angle_atom_site_label_3
_geom_angle
_geom_angle_site_symmetry_1
_geom_angle_site_symmetry_3
H11A C11 H11B 109.5 . .
H11A C11 H11C 109.5 . .
H11B C11 H11C 109.5 . .
Si1 C11 H11A 109.5 . .
Si1 C11 H11B 109.5 . .
Si1 C11 H11C 109.5 . .
H10A C10 H10B 109.5 . .
H10A C10 H10C 109.5 . .
H10B C10 H10C 109.5 . .
Si1 C10 H10A 109.5 . .
Si1 C10 H10B 109.5 . .
Si1 C10 H10C 109.5 . .
H9A C9 H9B 109.5 . .
H9A C9 H9C 109.5 . .
H9B C9 H9C 109.5 . .
Si1 C9 H9A 109.5 . .
Si1 C9 H9B 109.5 . .
Si1 C9 H9C 109.5 . .
C11 Si1 Cl1B 109.3(6) . .
C11 Si1 C2 110.6(5) . .
C10 Si1 Cl1 105.51(19) . .
C10 Si1 C2 114.50(19) . .
C9 Si1 Cl1 108.7(2) . .
C9 Si1 C10 108.3(3) . .
C9 Si1 C2 111.0(2) . .
C2 Si1 Cl1 108.62(4) . .
C2 Si1 Cl1B 110.4(2) . .
C2 Si1 Cl1C 111.3(5) . .
C2 C1 H1 111.2 . .
C2 C1 H1 111.2 2_655 .
C2 C1 H1 111.2 3_665 .
C2 C1 C2 107.67(5) 2_655 .
C2 C1 C2 107.67(5) 3_665 .
C2 C1 C2 107.68(5) 3_665 2_655
C1 C2 Si1 113.78(6) . .
C3 C2 Si1 115.04(5) . .
C3 C2 C1 103.82(5) . .
C8 C2 Si1 108.60(5) 2_655 .
C8 C2 C1 103.81(5) 2_655 .
C8 C2 C3 111.21(6) 2_655 .
C4 C3 C2 127.85(7) . .
C4 C3 C8 119.73(7) . .
C8 C3 C2 112.29(6) . .
C3 C4 H4 120.2 . .
C5 C4 C3 119.56(7) . .
C5 C4 H4 120.2 . .
C4 C5 H5 119.7 . .
C6 C5 C4 120.68(7) . .
C6 C5 H5 119.7 . .
C5 C6 H6 120.0 . .
C5 C6 C7 119.95(7) . .
C7 C6 H6 120.0 . .
C6 C7 H7 120.2 . .
C6 C7 C8 119.54(8) . .
C8 C7 H7 120.2 . .
C3 C8 C2 112.39(6) . 3_665
C7 C8 C2 127.05(7) . 3_665
C7 C8 C3 120.54(7) . .

loop_
_geom_bond_atom_site_label_1
_geom_bond_atom_site_label_2
_geom_bond_distance
_geom_bond_site_symmetry_2
Cl1 Si1 2.0573(13) .
Cl1B Si1 2.006(7) .
Cl1C Si1 1.964(15) .
C11 H11A 0.9600 .
C11 H11B 0.9600 .
C11 H11C 0.9600 .
C11 Si1 1.899(16) .
C10 H10A 0.9600 .
C10 H10B 0.9600 .
C10 H10C 0.9600 .
C10 Si1 1.876(6) .
C9 H9A 0.9600 .
C9 H9B 0.9600 .
C9 H9C 0.9600 .
C9 Si1 1.855(6) .
Si1 C2 1.9199(7) .
C1 H1 0.9800 .
C1 C2 1.5815(8) 2_655
C1 C2 1.5814(8) 3_665
C1 C2 1.5815(8) .
C2 C3 1.5208(10) .
C2 C8 1.5198(10) 2_655
C3 C4 1.3974(11) .
C3 C8 1.3976(10) .
C4 H4 0.9300 .
C4 C5 1.3959(12) .
C5 H5 0.9300 .
C5 C6 1.3908(13) .
C6 H6 0.9300 .
C6 C7 1.3963(12) .
C7 H7 0.9300 .
C7 C8 1.3964(10) .
C8 C2 1.5198(10) 3_665
